data_4111680
loop_
_publ_author_name
'Curtis P. Berlinguette'
'Alina Dragulescu-Andrasi'
'Andreas Sieber'
'Hans-Ulrich G\"udel'
'Catalina Achim'
'Kim R. Dunbar'

_publ_section_title
;
 A Charge-Transfer-Induced Spin Transition in a Discrete Complex: The Role
 of Extrinsic Factors in Stabilizing Three Electronic Isomeric Forms of a
 Cyanide-Bridged Co/Fe Cluster
;
_journal_name_full 'Journal of the American Chemical Society'
_journal_page_first 6766
_journal_page_last 6779
_journal_paper_doi 10.1021/ja043162u
_journal_volume 127
_journal_year 2005
_chemical_formula_moiety 'C74 H88 Co3 Fe2.33 N26 O20'
_chemical_formula_sum 'C74 H88 Co3 Fe2.33 N26 O20'
_chemical_formula_weight 1968.8
_chemical_name_common {[Co(bpy)2]3[Fe(CN)6]2}[Fe(CN)6]1/3
_chemical_name_systematic {[Co(bpy)2]3[Fe(CN)6]2}[Fe(CN)6]1/3
_space_group_IT_number 182
_symmetry_cell_setting hexagonal
_symmetry_space_group_name_Hall 'P 6c 2c'
_symmetry_space_group_name_H-M 'P 63 2 2'
_atom_sites_solution_hydrogens geom
_atom_sites_solution_primary direct
_atom_sites_solution_secondary difmap
_audit_creation_method SHELXL-97
_cell_angle_alpha 90.00
_cell_angle_beta 90.00
_cell_angle_gamma 120.00
_cell_formula_units_Z 4
_cell_length_a 18.530(3)
_cell_length_b 18.530(3)
_cell_length_c 31.483(6)
_cell_measurement_reflns_used 8272
_cell_measurement_temperature 110(2)
_cell_measurement_theta_max 22.5785
_cell_measurement_theta_min 2.197
_cell_volume 9362(3)
_computing_cell_refinement 'SAINT (Bruker, 2001)'
_computing_data_collection 'SMART (Bruker, 2000)'
_computing_data_reduction 'SAINT (Bruker, 2001)'
_computing_structure_refinement 'SHELXL-97 (Sheldrick, 1997)'
_computing_structure_solution 'SHELXS-97 (Sheldrick, 1990)'
_diffrn_ambient_temperature 110(2)
_diffrn_measured_fraction_theta_full 0.996
_diffrn_measured_fraction_theta_max 0.996
_diffrn_measurement_device_type 'SMART APEX'
_diffrn_measurement_method '\w scans'
_diffrn_radiation_monochromator graphite
_diffrn_radiation_source 'fine-focus sealed tube'
_diffrn_radiation_type MoK\a
_diffrn_radiation_wavelength 0.71073
_diffrn_reflns_av_R_equivalents 0.0641
_diffrn_reflns_av_sigmaI/netI 0.0366
_diffrn_reflns_limit_h_max 18
_diffrn_reflns_limit_h_min -20
_diffrn_reflns_limit_k_max 20
_diffrn_reflns_limit_k_min -20
_diffrn_reflns_limit_l_max 34
_diffrn_reflns_limit_l_min -34
_diffrn_reflns_number 42101
_diffrn_reflns_theta_full 23.28
_diffrn_reflns_theta_max 23.28
_diffrn_reflns_theta_min 1.42
_exptl_absorpt_coefficient_mu 0.949
_exptl_absorpt_correction_T_max 0.8112
_exptl_absorpt_correction_T_min 0.4992
_exptl_absorpt_correction_type multi-scan
_exptl_absorpt_process_details '(SADABS; Bruker, 2000)'
_exptl_crystal_colour blue
_exptl_crystal_density_diffrn 1.368
_exptl_crystal_description needle
_exptl_crystal_F_000 3903
_exptl_crystal_size_max 0.85
_exptl_crystal_size_mid 0.84
_exptl_crystal_size_min 0.23
_refine_diff_density_max 0.741
_refine_diff_density_min -0.462
_refine_diff_density_rms 0.121
_refine_ls_abs_structure_details 'Flack H D (1983), Acta Cryst. A39, 876-881'
_refine_ls_abs_structure_Flack 0.05(4)
_refine_ls_extinction_coef 0.00015(10)
_refine_ls_extinction_expression Fc^*^=kFc[1+0.001xFc^2^\l^3^/sin(2\q)]^-1/4^
_refine_ls_extinction_method SHELXL
_refine_ls_goodness_of_fit_ref 1.122
_refine_ls_hydrogen_treatment mixed
_refine_ls_matrix_type full
_refine_ls_number_parameters 385
_refine_ls_number_reflns 4514
_refine_ls_number_restraints 0
_refine_ls_restrained_S_all 1.122
_refine_ls_R_factor_all 0.0799
_refine_ls_R_factor_gt 0.0699
_refine_ls_shift/su_max 0.074
_refine_ls_shift/su_mean 0.007
_refine_ls_structure_factor_coef Fsqd
_refine_ls_weighting_details 'calc w=1/[\s^2^(Fo^2^)+(0.1084P)^2^+24.04P] where P=(Fo^2^+2Fc^2^)/3'
_refine_ls_weighting_scheme calc
_refine_ls_wR_factor_gt 0.1892
_refine_ls_wR_factor_ref 0.1963
_reflns_number_gt 3960
_reflns_number_total 4514
_reflns_threshold_expression >2sigma(I)
_cod_data_source_file ja043162usi20041118_094408_11.cif
_cod_data_source_block {[Co(bpy)2]3[Fe(CN)6]2}[Fe(CN)6]1/3
_cod_database_code 4111680

loop_
_symmetry_equiv_pos_as_xyz
'x, y, z'
'x-y, x, z+1/2'
'-y, x-y, z'
'-x, -y, z+1/2'
'-x+y, -x, z'
'y, -x+y, z+1/2'
'x-y, -y, -z'
'-x, -x+y, -z'
'y, x, -z'
'-y, -x, -z+1/2'
'-x+y, y, -z+1/2'
'x, x-y, -z+1/2'

loop_
_atom_site_label
_atom_site_type_symbol
_atom_site_fract_x
_atom_site_fract_y
_atom_site_fract_z
_atom_site_U_iso_or_equiv
_atom_site_adp_type
_atom_site_occupancy
_atom_site_symmetry_multiplicity
_atom_site_calc_flag
_atom_site_refinement_flags
_atom_site_disorder_assembly
_atom_site_disorder_group
Co1 Co 0.78102(2) 0.21898(2) 0.2500 0.0499(2) Uani 1 2 d S . .
Co2 Co 1.0000 0.21142(3) 0.5000 0.02801(16) Uani 1 2 d S . .
Fe1 Fe 0.6667 0.3333 0.35067(4) 0.0395(3) Uani 1 3 d S . .
Fe2 Fe 1.0000 0.0000 0.59228(3) 0.0281(2) Uani 1 3 d S . .
Fe1A Fe 1.3333 0.6667 0.22282(12) 0.0258(8) Uiso 0.23 3 d SP . .
Fe2A Fe 1.3333 0.6667 0.2500 0.020(3) Uiso 0.08 6 d SP . .
O2S O 1.1127(5) 0.1550(6) 0.2667(3) 0.102(3) Uiso 0.50 1 d P A -2
O3S O 1.1605(8) 0.3152(5) 0.2607(2) 0.092(3) Uiso 0.50 1 d P B -1
O4S O 1.2092(10) 0.4035(9) 0.3135(5) 0.080(4) Uiso 0.25 1 d P C -2
O5S O 1.2450(5) 0.4652(5) 0.0928(3) 0.097(3) Uiso 0.50 1 d P D -1
O6S O 1.2271(11) 0.4413(10) 0.1208(5) 0.073(5) Uiso 0.22 1 d P E -2
O7S O 1.1206(4) 0.5172(4) 0.1053(2) 0.155(3) Uiso 1 1 d . . .
O8S O 0.5689(6) 0.0241(6) 0.4324(3) 0.115(3) Uiso 0.50 1 d P . -2
O9S O 0.5345(9) 0.0801(9) 0.4866(4) 0.072(4) Uiso 0.25 1 d P F -2
O10S O 0.5317(8) 0.1747(8) 0.5336(4) 0.150(5) Uiso 0.50 1 d P . .
O11S O 0.6033(4) -0.0290(4) 0.6069(2) 0.071(2) Uiso 0.50 1 d P . .
O12S O 0.7358(6) 0.0424(6) 0.6594(3) 0.098(3) Uiso 0.50 1 d P G -2
O13S O 0.7761(7) 0.0946(7) 0.6628(3) 0.119(4) Uiso 0.50 1 d P H -1
O14S O 1.1542(5) 0.1133(5) 0.2661(3) 0.085(3) Uiso 0.50 1 d P I -14
O15S O 0.6667 0.3333 0.4909(7) 0.169(8) Uiso 0.60 3 d SP . .
O16S O 0.5334(8) -0.0116(12) 3.9988(15) 0.096(4) Uiso 0.25 1 d P J -3
N1 N 0.84898(19) 0.2036(2) 0.29107(13) 0.0579(10) Uani 1 1 d . . .
N2 N 0.88497(19) 0.3173(2) 0.23601(14) 0.0571(12) Uani 1 1 d . . .
N4 N 0.97357(17) 0.27233(18) 0.45821(11) 0.0355(9) Uani 1 1 d . . .
N5 N 0.88234(16) 0.15678(18) 0.51056(10) 0.0318(9) Uani 1 1 d . . .
N11 N 0.76147(19) 0.2809(2) 0.29028(12) 0.0465(11) Uani 1 1 d . . .
N12 N 0.6378(2) 0.1857(2) 0.40601(18) 0.0723(15) Uani 1 1 d . . .
N23 N 1.01994(16) 0.14877(16) 0.54041(10) 0.0284(9) Uani 1 1 d . . .
N24 N 0.8851(2) 0.0397(2) 0.64571(13) 0.0522(12) Uani 1 1 d . . .
N1A N 1.2243(9) 0.5144(10) 0.2811(5) 0.088(5) Uiso 0.33 1 d P . .
N2A N 1.1730(7) 0.6265(8) 0.1654(4) 0.060(3) Uiso 0.33 1 d P . .
C1 C 0.8210(3) 0.1445(3) 0.32128(17) 0.0717(16) Uani 1 1 d . . .
H1 H 0.7633 0.1044 0.3226 0.086 Uiso 1 1 calc R . .
C2 C 0.8757(3) 0.1411(3) 0.35094(19) 0.0835(17) Uani 1 1 d . . .
H2 H 0.8559 0.1012 0.3732 0.100 Uiso 1 1 calc R . .
C3 C 0.9617(3) 0.1995(3) 0.34632(19) 0.0930(16) Uani 1 1 d . . .
H3 H 1.0012 0.1972 0.3647 0.112 Uiso 1 1 calc R . .
C4 C 0.9870(3) 0.2572(4) 0.31630(17) 0.0864(18) Uani 1 1 d . . .
H4 H 1.0446 0.2970 0.3138 0.104 Uiso 1 1 calc R . .
C5 C 0.9307(2) 0.2604(3) 0.28868(16) 0.0576(13) Uani 1 1 d . . .
C6 C 0.9502(2) 0.3237(3) 0.25821(17) 0.0619(14) Uani 1 1 d . . .
C7 C 1.0300(3) 0.3899(4) 0.2503(2) 0.0869(19) Uani 1 1 d . . .
H7 H 1.0766 0.3948 0.2656 0.104 Uiso 1 1 calc R . .
C8 C 1.0407(3) 0.4492(4) 0.2197(2) 0.086(2) Uani 1 1 d . . .
H8 H 1.0948 0.4947 0.2142 0.103 Uiso 1 1 calc R . .
C9 C 0.9738(3) 0.4421(4) 0.1975(2) 0.080(2) Uani 1 1 d . . .
H9 H 0.9807 0.4819 0.1765 0.096 Uiso 1 1 calc R . .
C10 C 0.8970(3) 0.3760(3) 0.2066(2) 0.0647(16) Uani 1 1 d . . .
H10 H 0.8500 0.3709 0.1918 0.078 Uiso 1 1 calc R . .
C11 C 0.7312(2) 0.3058(2) 0.31416(16) 0.0444(13) Uani 1 1 d . . .
C12 C 0.6478(2) 0.2407(3) 0.38564(17) 0.0486(14) Uani 1 1 d . . .
C13 C 0.8406(2) 0.0990(2) 0.54029(14) 0.0396(12) Uani 1 1 d . . .
H13 H 0.8707 0.0812 0.5576 0.048 Uiso 1 1 calc R . .
C14 C 0.7576(3) 0.0647(3) 0.54703(17) 0.0552(16) Uani 1 1 d . . .
H14 H 0.7299 0.0236 0.5684 0.066 Uiso 1 1 calc R . .
C15 C 0.7140(3) 0.0922(3) 0.52114(17) 0.0602(17) Uani 1 1 d . . .
H15 H 0.6562 0.0710 0.5256 0.072 Uiso 1 1 calc R . .
C16 C 0.7544(2) 0.1491(3) 0.48979(15) 0.0472(14) Uani 1 1 d . . .
H16 H 0.7251 0.1655 0.4710 0.057 Uiso 1 1 calc R . .
C17 C 0.8407(2) 0.1824(2) 0.48620(13) 0.0406(12) Uani 1 1 d . . .
C18 C 0.8916(2) 0.2462(2) 0.45568(14) 0.0374(11) Uani 1 1 d . . .
C19 C 0.8628(3) 0.2832(3) 0.42574(15) 0.0494(13) Uani 1 1 d . . .
H19 H 0.8051 0.2653 0.4238 0.059 Uiso 1 1 calc R . .
C20 C 0.9186(3) 0.3447(3) 0.39977(15) 0.0521(14) Uani 1 1 d . . .
H20 H 0.8999 0.3691 0.3792 0.062 Uiso 1 1 calc R . .
C21 C 1.0005(3) 0.3707(3) 0.40333(14) 0.0536(13) Uani 1 1 d . . .
H21 H 1.0397 0.4143 0.3857 0.064 Uiso 1 1 calc R . .
C22 C 1.0271(2) 0.3339(3) 0.43260(13) 0.0446(12) Uani 1 1 d . . .
H22 H 1.0849 0.3526 0.4347 0.054 Uiso 1 1 calc R . .
C23 C 1.01723(19) 0.0927(2) 0.55879(11) 0.0279(10) Uani 1 1 d . . .
C24 C 0.9290(2) 0.0229(2) 0.62699(13) 0.0359(12) Uani 1 1 d . . .
C1A C 1.2644(7) 0.5700(8) 0.2597(4) 0.052(4) Uiso 0.33 1 d P . .
C2A C 1.2352(9) 0.6401(9) 0.1831(5) 0.054(4) Uiso 0.33 1 d P . .
Fe3A Fe 1.3333 0.6667 0.2061(4) 0.006(2) Uiso 0.06 3 d SP . .

loop_
_atom_site_aniso_label
_atom_site_aniso_U_11
_atom_site_aniso_U_22
_atom_site_aniso_U_33
_atom_site_aniso_U_23
_atom_site_aniso_U_13
_atom_site_aniso_U_12
Co1 0.04942(16) 0.04942(16) 0.0715(5) -0.0164(5) -0.0164(5) 0.0402(2)
Co2 0.0225(3) 0.0216(2) 0.0403(4) -0.00096(18) -0.0019(4) 0.01123(16)
Fe1 0.0237(3) 0.0237(3) 0.0713(7) 0.000 0.000 0.01184(14)
Fe2 0.0268(2) 0.0268(2) 0.0307(4) 0.000 0.000 0.01342(12)
N1 0.0707(14) 0.0745(15) 0.068(2) -0.0216(17) -0.0243(17) 0.0658(11)
N2 0.0425(14) 0.0600(17) 0.086(3) -0.0129(18) -0.0059(18) 0.0384(11)
N4 0.0342(13) 0.0286(12) 0.0471(19) 0.0006(14) -0.0024(14) 0.0183(10)
N5 0.0249(12) 0.0318(13) 0.0376(19) -0.0079(12) -0.0058(12) 0.0134(10)
N11 0.0422(14) 0.0391(14) 0.069(2) -0.0198(16) -0.0105(16) 0.0281(11)
N12 0.0535(18) 0.0519(18) 0.122(4) 0.012(2) -0.013(2) 0.0344(14)
N23 0.0215(12) 0.0196(12) 0.0425(18) 0.0021(12) -0.0009(13) 0.0090(9)
N24 0.0421(16) 0.0517(18) 0.060(2) -0.0084(18) 0.0108(17) 0.0214(14)
C1 0.099(3) 0.052(2) 0.089(4) -0.018(2) -0.032(3) 0.0566(17)
C2 0.131(3) 0.074(2) 0.083(4) -0.026(2) -0.041(3) 0.0796(18)
C3 0.120(2) 0.152(3) 0.077(3) -0.061(3) -0.051(3) 0.1196(18)
C4 0.081(2) 0.152(3) 0.069(3) -0.040(3) -0.019(3) 0.091(2)
C5 0.0650(17) 0.084(2) 0.065(3) -0.013(2) -0.005(2) 0.0678(13)
C6 0.0349(15) 0.091(2) 0.080(3) -0.042(2) -0.016(2) 0.0464(14)
C7 0.057(2) 0.139(4) 0.085(4) -0.030(4) -0.027(3) 0.064(2)
C8 0.034(2) 0.097(4) 0.121(5) -0.026(4) -0.010(3) 0.029(2)
C9 0.043(2) 0.073(3) 0.123(5) -0.001(3) -0.009(3) 0.028(2)
C10 0.0496(19) 0.070(2) 0.094(4) -0.008(3) -0.008(3) 0.0450(16)
C11 0.0248(17) 0.0235(17) 0.080(3) 0.000(2) -0.012(2) 0.0084(13)
C12 0.0242(15) 0.0330(18) 0.092(4) -0.005(2) -0.010(2) 0.0167(12)
C13 0.0349(17) 0.0324(18) 0.047(2) -0.0040(19) 0.0020(19) 0.0129(14)
C14 0.031(2) 0.051(2) 0.068(3) 0.000(2) 0.004(2) 0.0087(18)
C15 0.0278(19) 0.069(3) 0.078(3) 0.002(3) 0.006(2) 0.0195(18)
C16 0.0305(16) 0.053(2) 0.063(3) 0.000(2) -0.0014(19) 0.0238(14)
C17 0.0316(15) 0.0387(17) 0.059(3) -0.0116(17) -0.0061(17) 0.0230(12)
C18 0.0320(15) 0.0383(16) 0.052(3) -0.0021(17) -0.0002(18) 0.0252(12)
C19 0.0572(18) 0.066(2) 0.049(3) -0.0064(19) -0.009(2) 0.0491(14)
C20 0.063(2) 0.055(2) 0.051(3) 0.013(2) 0.001(2) 0.0395(16)
C21 0.066(2) 0.0473(19) 0.056(3) 0.0137(18) 0.011(2) 0.0353(17)
C22 0.0420(18) 0.0498(19) 0.049(2) 0.0095(19) 0.0016(18) 0.0279(14)
C23 0.0134(14) 0.0272(16) 0.035(2) -0.0146(15) -0.0041(14) 0.0040(11)
C24 0.0349(17) 0.0290(17) 0.038(2) 0.0009(16) 0.0067(17) 0.0117(13)

loop_
_atom_type_symbol
_atom_type_description
_atom_type_scat_dispersion_real
_atom_type_scat_dispersion_imag
_atom_type_scat_source
C C 0.0033 0.0016 'International Tables Vol C Tables 4.2.6.8 and 6.1.1.4'
N N 0.0061 0.0033 'International Tables Vol C Tables 4.2.6.8 and 6.1.1.4'
O O 0.0106 0.0060 'International Tables Vol C Tables 4.2.6.8 and 6.1.1.4'
Fe Fe 0.3463 0.8444 'International Tables Vol C Tables 4.2.6.8 and 6.1.1.4'
Co Co 0.3494 0.9721 'International Tables Vol C Tables 4.2.6.8 and 6.1.1.4'
H H 0.0000 0.0000 'International Tables Vol C Tables 4.2.6.8 and 6.1.1.4'

loop_
_geom_angle_atom_site_label_1
_geom_angle_atom_site_label_2
_geom_angle_atom_site_label_3
_geom_angle
_geom_angle_site_symmetry_1
_geom_angle_site_symmetry_3
N11 Co1 N11 90.9(2) 10_665 .
N11 Co1 N1 88.65(17) 10_665 10_665
N11 Co1 N1 177.46(13) . 10_665
N11 Co1 N1 177.46(13) 10_665 .
N11 Co1 N1 88.65(17) . .
N1 Co1 N1 91.9(2) 10_665 .
N11 Co1 N2 94.70(15) 10_665 .
N11 Co1 N2 89.06(15) . .
N1 Co1 N2 93.47(16) 10_665 .
N1 Co1 N2 82.80(16) . .
N11 Co1 N2 89.06(15) 10_665 10_665
N11 Co1 N2 94.70(15) . 10_665
N1 Co1 N2 82.80(16) 10_665 10_665
N1 Co1 N2 93.47(16) . 10_665
N2 Co1 N2 174.7(3) . 10_665
N23 Co2 N23 88.54(19) 8_766 .
N23 Co2 N5 94.54(13) 8_766 8_766
N23 Co2 N5 88.78(12) . 8_766
N23 Co2 N5 88.78(12) 8_766 .
N23 Co2 N5 94.54(13) . .
N5 Co2 N5 175.4(2) 8_766 .
N23 Co2 N4 177.21(11) 8_766 8_766
N23 Co2 N4 90.61(13) . 8_766
N5 Co2 N4 82.78(13) 8_766 8_766
N5 Co2 N4 93.94(12) . 8_766
N23 Co2 N4 90.61(13) 8_766 .
N23 Co2 N4 177.21(11) . .
N5 Co2 N4 93.94(12) 8_766 .
N5 Co2 N4 82.78(13) . .
N4 Co2 N4 90.4(2) 8_766 .
C11 Fe1 C11 87.3(2) . 5_665
C11 Fe1 C11 87.3(2) . 3_655
C11 Fe1 C11 87.3(2) 5_665 3_655
C11 Fe1 C12 88.0(2) . .
C11 Fe1 C12 94.58(17) 5_665 .
C11 Fe1 C12 174.81(18) 3_655 .
C11 Fe1 C12 94.58(17) . 3_655
C11 Fe1 C12 174.81(17) 5_665 3_655
C11 Fe1 C12 88.0(2) 3_655 3_655
C12 Fe1 C12 90.3(2) . 3_655
C11 Fe1 C12 174.81(17) . 5_665
C11 Fe1 C12 88.0(2) 5_665 5_665
C11 Fe1 C12 94.58(17) 3_655 5_665
C12 Fe1 C12 90.3(2) . 5_665
C12 Fe1 C12 90.3(2) 3_655 5_665
C23 Fe2 C23 92.22(15) 3_645 5_765
C23 Fe2 C23 92.22(15) 3_645 .
C23 Fe2 C23 92.22(15) 5_765 .
C23 Fe2 C24 176.93(15) 3_645 5_765
C23 Fe2 C24 86.56(17) 5_765 5_765
C23 Fe2 C24 90.64(14) . 5_765
C23 Fe2 C24 90.64(14) 3_645 .
C23 Fe2 C24 176.93(15) 5_765 .
C23 Fe2 C24 86.56(17) . .
C24 Fe2 C24 90.64(18) 5_765 .
C23 Fe2 C24 86.56(17) 3_645 3_645
C23 Fe2 C24 90.64(14) 5_765 3_645
C23 Fe2 C24 176.93(15) . 3_645
C24 Fe2 C24 90.64(18) 5_765 3_645
C24 Fe2 C24 90.64(19) . 3_645
Fe3A Fe1A Fe2A 180.000(4) . .
Fe3A Fe1A C1A 109.0(5) . 12
Fe2A Fe1A C1A 71.0(5) . 12
Fe3A Fe1A C1A 109.0(5) . 10_775
Fe2A Fe1A C1A 71.0(5) . 10_775
C1A Fe1A C1A 109.9(5) 12 10_775
Fe3A Fe1A C1A 109.0(5) . 11_755
Fe2A Fe1A C1A 71.0(5) . 11_755
C1A Fe1A C1A 109.9(5) 12 11_755
C1A Fe1A C1A 109.9(5) 10_775 11_755
Fe3A Fe1A Fe1A 180.000(4) . 10_775
Fe2A Fe1A Fe1A 0.000(1) . 10_775
C1A Fe1A Fe1A 71.0(5) 12 10_775
C1A Fe1A Fe1A 71.0(5) 10_775 10_775
C1A Fe1A Fe1A 71.0(5) 11_755 10_775
Fe3A Fe1A C1A 126.0(4) . 5_775
Fe2A Fe1A C1A 54.0(4) . 5_775
C1A Fe1A C1A 29.6(9) 12 5_775
C1A Fe1A C1A 80.8(9) 10_775 5_775
C1A Fe1A C1A 117.0(5) 11_755 5_775
Fe1A Fe1A C1A 54.0(4) 10_775 5_775
Fe3A Fe1A C1A 126.0(4) . .
Fe2A Fe1A C1A 54.0(4) . .
C1A Fe1A C1A 80.8(9) 12 .
C1A Fe1A C1A 117.0(5) 10_775 .
C1A Fe1A C1A 29.6(9) 11_755 .
Fe1A Fe1A C1A 54.0(4) 10_775 .
C1A Fe1A C1A 89.0(5) 5_775 .
Fe3A Fe1A C1A 126.0(4) . 3_755
Fe2A Fe1A C1A 54.0(4) . 3_755
C1A Fe1A C1A 117.0(5) 12 3_755
C1A Fe1A C1A 29.6(9) 10_775 3_755
C1A Fe1A C1A 80.8(9) 11_755 3_755
Fe1A Fe1A C1A 54.0(4) 10_775 3_755
C1A Fe1A C1A 89.0(5) 5_775 3_755
C1A Fe1A C1A 89.0(5) . 3_755
Fe3A Fe1A C2A 52.5(4) . .
Fe2A Fe1A C2A 127.5(4) . .
C1A Fe1A C2A 63.8(6) 12 .
C1A Fe1A C2A 148.9(6) 10_775 .
C1A Fe1A C2A 100.4(7) 11_755 .
Fe1A Fe1A C2A 127.5(4) 10_775 .
C1A Fe1A C2A 91.6(6) 5_775 .
C1A Fe1A C2A 92.7(5) . .
C1A Fe1A C2A 178.3(6) 3_755 .
Fe3A Fe1A C2A 52.5(4) . 5_775
Fe2A Fe1A C2A 127.5(4) . 5_775
C1A Fe1A C2A 100.4(7) 12 5_775
C1A Fe1A C2A 63.8(6) 10_775 5_775
C1A Fe1A C2A 148.9(6) 11_755 5_775
Fe1A Fe1A C2A 127.5(4) 10_775 5_775
C1A Fe1A C2A 92.7(5) 5_775 5_775
C1A Fe1A C2A 178.3(6) . 5_775
C1A Fe1A C2A 91.6(6) 3_755 5_775
C2A Fe1A C2A 86.8(6) . 5_775
Fe3A Fe1A C2A 52.5(4) . 3_755
Fe2A Fe1A C2A 127.5(4) . 3_755
C1A Fe1A C2A 148.9(6) 12 3_755
C1A Fe1A C2A 100.4(7) 10_775 3_755
C1A Fe1A C2A 63.8(6) 11_755 3_755
Fe1A Fe1A C2A 127.5(4) 10_775 3_755
C1A Fe1A C2A 178.3(6) 5_775 3_755
C1A Fe1A C2A 91.6(6) . 3_755
C1A Fe1A C2A 92.7(5) 3_755 3_755
C2A Fe1A C2A 86.8(6) . 3_755
C2A Fe1A C2A 86.8(6) 5_775 3_755
Fe1A Fe2A Fe1A 180.000(2) . 10_775
Fe1A Fe2A Fe3A 0.000(1) . .
Fe1A Fe2A Fe3A 180.000(4) 10_775 .
Fe1A Fe2A Fe3A 180.000(4) . 10_775
Fe1A Fe2A Fe3A 0.000(1) 10_775 10_775
Fe3A Fe2A Fe3A 180.000(4) . 10_775
Fe1A Fe2A C1A 79.2(5) . 12
Fe1A Fe2A C1A 100.8(5) 10_775 12
Fe3A Fe2A C1A 79.2(5) . 12
Fe3A Fe2A C1A 100.8(5) 10_775 12
Fe1A Fe2A C1A 100.8(5) . 5_775
Fe1A Fe2A C1A 79.2(5) 10_775 5_775
Fe3A Fe2A C1A 100.8(5) . 5_775
Fe3A Fe2A C1A 79.2(5) 10_775 5_775
C1A Fe2A C1A 35.0(10) 12 5_775
Fe1A Fe2A C1A 79.2(5) . 10_775
Fe1A Fe2A C1A 100.8(5) 10_775 10_775
Fe3A Fe2A C1A 79.2(5) . 10_775
Fe3A Fe2A C1A 100.8(5) 10_775 10_775
C1A Fe2A C1A 116.6(3) 12 10_775
C1A Fe2A C1A 94.3(11) 5_775 10_775
Fe1A Fe2A C1A 100.8(5) . .
Fe1A Fe2A C1A 79.2(5) 10_775 .
Fe3A Fe2A C1A 100.8(5) . .
Fe3A Fe2A C1A 79.2(5) 10_775 .
C1A Fe2A C1A 94.3(11) 12 .
C1A Fe2A C1A 116.6(3) 5_775 .
C1A Fe2A C1A 148.3(10) 10_775 .
Fe1A Fe2A C1A 100.8(5) . 3_755
Fe1A Fe2A C1A 79.2(5) 10_775 3_755
Fe3A Fe2A C1A 100.8(5) . 3_755
Fe3A Fe2A C1A 79.2(5) 10_775 3_755
C1A Fe2A C1A 148.3(11) 12 3_755
C1A Fe2A C1A 116.6(3) 5_775 3_755
C1A Fe2A C1A 35.0(10) 10_775 3_755
C1A Fe2A C1A 116.6(3) . 3_755
Fe1A Fe2A C1A 79.2(5) . 11_755
Fe1A Fe2A C1A 100.8(5) 10_775 11_755
Fe3A Fe2A C1A 79.2(5) . 11_755
Fe3A Fe2A C1A 100.8(5) 10_775 11_755
C1A Fe2A C1A 116.6(3) 12 11_755
C1A Fe2A C1A 148.3(11) 5_775 11_755
C1A Fe2A C1A 116.6(3) 10_775 11_755
C1A Fe2A C1A 35.0(10) . 11_755
C1A Fe2A C1A 94.3(10) 3_755 11_755
C1 N1 C5 120.1(4) . .
C1 N1 Co1 125.6(3) . .
C5 N1 Co1 114.3(3) . .
C6 N2 C10 120.1(4) . .
C6 N2 Co1 113.1(3) . .
C10 N2 Co1 126.8(3) . .
C22 N4 C18 119.4(4) . .
C22 N4 Co2 127.2(3) . .
C18 N4 Co2 113.4(3) . .
C17 N5 C13 118.7(3) . .
C17 N5 Co2 114.8(2) . .
C13 N5 Co2 126.4(3) . .
C11 N11 Co1 164.9(3) . .
C23 N23 Co2 161.9(3) . .
C1A N1A C2A 82.4(13) . 12
C1A N1A C1A 26.7(10) . 11_755
C2A N1A C1A 104.4(10) 12 11_755
N1 C1 C2 121.0(4) . .
C1 C2 C3 117.4(5) . .
C4 C3 C2 119.9(5) . .
C3 C4 C5 120.9(5) . .
N1 C5 C4 120.7(5) . .
N1 C5 C6 114.0(4) . .
C4 C5 C6 125.2(4) . .
N2 C6 C7 119.7(5) . .
N2 C6 C5 115.6(3) . .
C7 C6 C5 124.7(5) . .
C6 C7 C8 119.0(5) . .
C9 C8 C7 120.7(5) . .
C10 C9 C8 117.7(6) . .
N2 C10 C9 122.8(5) . .
N11 C11 Fe1 171.7(3) . .
N12 C12 Fe1 178.7(5) . .
N5 C13 C14 123.5(5) . .
C13 C14 C15 117.4(4) . .
C16 C15 C14 120.4(4) . .
C15 C16 C17 117.6(5) . .
N5 C17 C16 122.2(4) . .
N5 C17 C18 114.6(3) . .
C16 C17 C18 123.2(4) . .
N4 C18 C19 119.7(3) . .
N4 C18 C17 114.3(4) . .
C19 C18 C17 125.9(3) . .
C20 C19 C18 119.4(4) . .
C21 C20 C19 119.9(5) . .
C20 C21 C22 119.8(4) . .
N4 C22 C21 121.9(4) . .
N23 C23 Fe2 172.4(3) . .
N24 C24 Fe2 175.2(4) . .
C1A C1A N1A 121.6(15) 11_755 .
C1A C1A Fe2A 72.5(5) 11_755 .
N1A C1A Fe2A 154.6(14) . .
C1A C1A Fe1A 91.5(8) 11_755 10_775
N1A C1A Fe1A 124.7(13) . 10_775
Fe2A C1A Fe1A 29.8(2) . 10_775
C1A C1A N1A 31.7(9) 11_755 11_755
N1A C1A N1A 98.1(17) . 11_755
Fe2A C1A N1A 101.8(8) . 11_755
Fe1A C1A N1A 123.2(9) 10_775 11_755
C1A C1A Fe3A 101.1(11) 11_755 10_775
N1A C1A Fe3A 109.8(12) . 10_775
Fe2A C1A Fe3A 44.8(4) . 10_775
Fe1A C1A Fe3A 15.0(3) 10_775 10_775
N1A C1A Fe3A 132.0(9) 11_755 10_775
C1A C1A Fe1A 58.8(7) 11_755 .
N1A C1A Fe1A 179.5(17) . .
Fe2A C1A Fe1A 25.2(2) . .
Fe1A C1A Fe1A 55.0(4) 10_775 .
N1A C1A Fe1A 82.4(7) 11_755 .
Fe3A C1A Fe1A 70.0(5) 10_775 .
C1A C1A C2A 149.7(19) 11_755 12
N1A C1A C2A 63.2(12) . 12
Fe2A C1A C2A 93.8(8) . 12
Fe1A C1A C2A 67.0(7) 10_775 12
N1A C1A C2A 158.1(11) 11_755 12
Fe3A C1A C2A 53.9(6) 10_775 12
Fe1A C1A C2A 116.4(8) . 12
C1A C1A Fe3A 54.5(9) 11_755 .
N1A C1A Fe3A 169.7(13) . .
Fe2A C1A Fe3A 35.8(3) . .
Fe1A C1A Fe3A 65.6(5) 10_775 .
N1A C1A Fe3A 74.4(7) 11_755 .
Fe3A C1A Fe3A 80.5(6) 10_775 .
Fe1A C1A Fe3A 10.6(2) . .
C2A C1A Fe3A 125.6(8) 12 .
N2A C2A Fe3A 175.1(13) . .
N2A C2A N1A 90.0(13) . 12
Fe3A C2A N1A 90.7(8) . 12
N2A C2A C1A 121.2(14) . 12
Fe3A C2A C1A 60.9(6) . 12
N1A C2A C1A 34.4(6) 12 12
N2A C2A Fe1A 170.0(14) . .
Fe3A C2A Fe1A 13.5(4) . .
N1A C2A Fe1A 81.4(7) 12 .
C1A C2A Fe1A 49.2(5) 12 .
Fe1A Fe3A Fe2A 0.000(1) . .
Fe1A Fe3A C2A 114.0(6) . .
Fe2A Fe3A C2A 114.0(6) . .
Fe1A Fe3A C2A 114.0(6) . 5_775
Fe2A Fe3A C2A 114.0(6) . 5_775
C2A Fe3A C2A 104.6(7) . 5_775
Fe1A Fe3A C2A 114.0(6) . 3_755
Fe2A Fe3A C2A 114.0(6) . 3_755
C2A Fe3A C2A 104.6(7) . 3_755
C2A Fe3A C2A 104.6(7) 5_775 3_755
Fe1A Fe3A C1A 56.0(5) . 12
Fe2A Fe3A C1A 56.0(5) . 12
C2A Fe3A C1A 65.2(6) . 12
C2A Fe3A C1A 102.1(6) 5_775 12
C2A Fe3A C1A 153.1(7) 3_755 12
Fe1A Fe3A C1A 56.0(5) . 10_775
Fe2A Fe3A C1A 56.0(5) . 10_775
C2A Fe3A C1A 153.1(7) . 10_775
C2A Fe3A C1A 65.2(6) 5_775 10_775
C2A Fe3A C1A 102.1(7) 3_755 10_775
C1A Fe3A C1A 91.8(7) 12 10_775
Fe1A Fe3A C1A 56.0(5) . 11_755
Fe2A Fe3A C1A 56.0(5) . 11_755
C2A Fe3A C1A 102.1(7) . 11_755
C2A Fe3A C1A 153.1(7) 5_775 11_755
C2A Fe3A C1A 65.2(6) 3_755 11_755
C1A Fe3A C1A 91.8(7) 12 11_755
C1A Fe3A C1A 91.8(7) 10_775 11_755
Fe1A Fe3A Fe1A 0.000(2) . 10_775
Fe2A Fe3A Fe1A 0.0 . 10_775
C2A Fe3A Fe1A 114.0(6) . 10_775
C2A Fe3A Fe1A 114.0(6) 5_775 10_775
C2A Fe3A Fe1A 114.0(6) 3_755 10_775
C1A Fe3A Fe1A 56.0(5) 12 10_775
C1A Fe3A Fe1A 56.0(5) 10_775 10_775
C1A Fe3A Fe1A 56.0(5) 11_755 10_775
Fe1A Fe3A C1A 43.5(4) . 5_775
Fe2A Fe3A C1A 43.5(4) . 5_775
C2A Fe3A C1A 88.4(7) . 5_775
C2A Fe3A C1A 89.4(6) 5_775 5_775
C2A Fe3A C1A 157.4(8) 3_755 5_775
C1A Fe3A C1A 24.4(7) 12 5_775
C1A Fe3A C1A 67.5(8) 10_775 5_775
C1A Fe3A C1A 94.4(6) 11_755 5_775
Fe1A Fe3A C1A 43.5(4) 10_775 5_775
Fe1A Fe3A C1A 43.5(4) . .
Fe2A Fe3A C1A 43.5(4) . .
C2A Fe3A C1A 89.4(6) . .
C2A Fe3A C1A 157.4(8) 5_775 .
C2A Fe3A C1A 88.4(7) 3_755 .
C1A Fe3A C1A 67.5(8) 12 .
C1A Fe3A C1A 94.4(6) 10_775 .
C1A Fe3A C1A 24.4(7) 11_755 .
Fe1A Fe3A C1A 43.5(4) 10_775 .
C1A Fe3A C1A 73.1(6) 5_775 .
Fe1A Fe3A C1A 43.5(4) . 3_755
Fe2A Fe3A C1A 43.5(4) . 3_755
C2A Fe3A C1A 157.4(8) . 3_755
C2A Fe3A C1A 88.4(7) 5_775 3_755
C2A Fe3A C1A 89.4(6) 3_755 3_755
C1A Fe3A C1A 94.4(6) 12 3_755
C1A Fe3A C1A 24.4(7) 10_775 3_755
C1A Fe3A C1A 67.5(8) 11_755 3_755
Fe1A Fe3A C1A 43.5(4) 10_775 3_755
C1A Fe3A C1A 73.1(6) 5_775 3_755
C1A Fe3A C1A 73.1(6) . 3_755

loop_
_geom_bond_atom_site_label_1
_geom_bond_atom_site_label_2
_geom_bond_distance
_geom_bond_site_symmetry_2
Co1 N11 1.863(4) 10_665
Co1 N11 1.863(4) .
Co1 N1 1.922(4) 10_665
Co1 N1 1.922(4) .
Co1 N2 1.928(3) .
Co1 N2 1.928(3) 10_665
Co2 N23 1.879(3) 8_766
Co2 N23 1.879(3) .
Co2 N5 1.919(3) 8_766
Co2 N5 1.919(3) .
Co2 N4 1.949(4) 8_766
Co2 N4 1.949(4) .
Fe1 C11 1.902(5) .
Fe1 C11 1.902(5) 5_665
Fe1 C11 1.902(5) 3_655
Fe1 C12 1.918(5) .
Fe1 C12 1.918(5) 3_655
Fe1 C12 1.918(5) 5_665
Fe2 C23 1.901(4) 3_645
Fe2 C23 1.901(4) 5_765
Fe2 C23 1.901(4) .
Fe2 C24 1.914(5) 5_765
Fe2 C24 1.914(5) .
Fe2 C24 1.914(5) 3_645
Fe1A Fe3A 0.526(12) .
Fe1A Fe2A 0.856(4) .
Fe1A C1A 1.690(12) 12
Fe1A C1A 1.690(12) 10_775
Fe1A C1A 1.690(12) 11_755
Fe1A Fe1A 1.711(7) 10_775
Fe1A C1A 1.974(12) 5_775
Fe1A C1A 1.974(12) .
Fe1A C1A 1.974(12) 3_755
Fe1A C2A 2.053(15) .
Fe1A C2A 2.053(15) 5_775
Fe1A C2A 2.053(15) 3_755
Fe2A Fe1A 0.856(4) 10_775
Fe2A Fe3A 1.381(12) .
Fe2A Fe3A 1.381(12) 10_775
Fe2A C1A 1.626(12) 12
Fe2A C1A 1.626(12) 5_775
Fe2A C1A 1.626(12) 10_775
Fe2A C1A 1.626(12) .
Fe2A C1A 1.626(12) 3_755
Fe2A C1A 1.626(12) 11_755
O8S O11S 1.676(13) 7_556
O11S O8S 1.676(13) 7_556
N1 C1 1.344(6) .
N1 C5 1.347(5) .
N2 C6 1.349(6) .
N2 C10 1.359(7) .
N4 C22 1.343(5) .
N4 C18 1.347(5) .
N5 C17 1.333(6) .
N5 C13 1.339(5) .
N11 C11 1.164(6) .
N12 C12 1.138(6) .
N23 C23 1.169(5) .
N24 C24 1.166(6) .
N1A C1A 1.142(19) .
N1A C2A 1.80(2) 12
N1A C1A 1.85(2) 11_755
N2A C2A 1.19(2) .
C1 C2 1.403(8) .
C2 C3 1.417(7) .
C3 C4 1.325(8) .
C4 C5 1.381(8) .
C5 C6 1.416(7) .
C6 C7 1.392(6) .
C7 C8 1.400(10) .
C8 C9 1.370(9) .
C9 C10 1.367(6) .
C13 C14 1.354(6) .
C14 C15 1.410(8) .
C15 C16 1.362(6) .
C16 C17 1.401(5) .
C17 C18 1.448(5) .
C18 C19 1.418(7) .
C19 C20 1.364(6) .
C20 C21 1.347(7) .
C21 C22 1.376(7) .
C1A C1A 0.98(3) 11_755
C1A Fe1A 1.690(12) 10_775
C1A N1A 1.85(2) 11_755
C1A Fe3A 1.927(14) 10_775
C1A C2A 2.00(2) 12
C1A Fe3A 2.323(15) .
C2A Fe3A 1.782(16) .
C2A N1A 1.80(2) 12
C2A C1A 2.00(2) 12
Fe3A C2A 1.782(16) 5_775
Fe3A C2A 1.782(16) 3_755
Fe3A C1A 1.927(14) 12
Fe3A C1A 1.927(14) 10_775
Fe3A C1A 1.927(14) 11_755
Fe3A Fe1A 2.237(13) 10_775
Fe3A C1A 2.323(15) 5_775
Fe3A C1A 2.323(15) 3_755
